data_4026382
loop_
_publ_author_name
'Ilker Avan'
'Srinivasa R. Tala'
'Peter J. Steel'
'Alan R. Katritzky'

_publ_section_title
;
 Benzotriazole-Mediated Syntheses of Depsipeptides and Oligoesters
;
_journal_name_full 'Journal of Organic Chemistry'
_journal_page_first 4884
_journal_page_last 4893
_journal_paper_doi 10.1021/jo200174j
_journal_volume 76
_journal_year 2011
_chemical_absolute_configuration rm
_chemical_formula_moiety 'C28 H36 N2 O7 S'
_chemical_formula_sum 'C28 H36 N2 O7 S'
_chemical_formula_weight 544.65
_chemical_name_common 15a
_chemical_name_systematic
; 
 ? 
;
_space_group_IT_number 4
_symmetry_cell_setting monoclinic
_symmetry_space_group_name_Hall 'P 2yb'
_symmetry_space_group_name_H-M 'P 1 21 1'
_atom_sites_solution_hydrogens geom
_atom_sites_solution_primary direct
_atom_sites_solution_secondary difmap
_audit_creation_method SHELXL-97
_cell_angle_alpha 90.00
_cell_angle_beta 102.084(2)
_cell_angle_gamma 90.00
_cell_formula_units_Z 2
_cell_length_a 8.8137(3)
_cell_length_b 14.3997(4)
_cell_length_c 11.5592(4)
_cell_measurement_reflns_used 9938
_cell_measurement_temperature 113(2)
_cell_measurement_theta_max 31.19
_cell_measurement_theta_min 2.36
_cell_volume 1434.52(8)
_computing_cell_refinement 'Bruker SAINT'
_computing_data_collection 'Bruker APEX2'
_computing_data_reduction 'Bruker SAINT'
_computing_molecular_graphics 'Bruker SHELXTL'
_computing_publication_material 'Bruker SHELXTL'
_computing_structure_refinement 'SHELXL-97 (Sheldrick, 2008)'
_computing_structure_solution 'SHELXS-97 (Sheldrick, 2008)'
_diffrn_ambient_temperature 113(2)
_diffrn_measured_fraction_theta_full 0.999
_diffrn_measured_fraction_theta_max 0.999
_diffrn_measurement_device_type 'Bruker APEX-II CCD'
_diffrn_measurement_method '\f and \w scans'
_diffrn_radiation_monochromator graphite
_diffrn_radiation_source 'fine-focus sealed tube'
_diffrn_radiation_type MoK\a
_diffrn_radiation_wavelength 0.71073
_diffrn_reflns_av_R_equivalents 0.0336
_diffrn_reflns_av_sigmaI/netI 0.0251
_diffrn_reflns_limit_h_max 10
_diffrn_reflns_limit_h_min -10
_diffrn_reflns_limit_k_max 17
_diffrn_reflns_limit_k_min -17
_diffrn_reflns_limit_l_max 14
_diffrn_reflns_limit_l_min -14
_diffrn_reflns_number 29754
_diffrn_reflns_theta_full 25.99
_diffrn_reflns_theta_max 25.99
_diffrn_reflns_theta_min 2.29
_exptl_absorpt_coefficient_mu 0.159
_exptl_absorpt_correction_T_max 0.9842
_exptl_absorpt_correction_T_min 0.8605
_exptl_absorpt_correction_type multi-scan
_exptl_absorpt_process_details SADABS
_exptl_crystal_colour colourless
_exptl_crystal_density_diffrn 1.261
_exptl_crystal_description block
_exptl_crystal_F_000 580
_exptl_crystal_size_max 0.50
_exptl_crystal_size_mid 0.19
_exptl_crystal_size_min 0.10
_refine_diff_density_max 0.661
_refine_diff_density_min -0.652
_refine_diff_density_rms 0.062
_refine_ls_abs_structure_details 'Flack H D (1983), Acta Cryst. A39, 876-881'
_refine_ls_abs_structure_Flack 0.00(16)
_refine_ls_extinction_method none
_refine_ls_goodness_of_fit_ref 1.068
_refine_ls_hydrogen_treatment constr
_refine_ls_matrix_type full
_refine_ls_number_parameters 362
_refine_ls_number_reflns 5622
_refine_ls_number_restraints 1
_refine_ls_restrained_S_all 1.067
_refine_ls_R_factor_all 0.0722
_refine_ls_R_factor_gt 0.0648
_refine_ls_shift/su_max 0.000
_refine_ls_shift/su_mean 0.000
_refine_ls_structure_factor_coef Fsqd
_refine_ls_weighting_details 'calc w=1/[\s^2^(Fo^2^)+(0.0630P)^2^+1.9300P] where P=(Fo^2^+2Fc^2^)/3'
_refine_ls_weighting_scheme calc
_refine_ls_wR_factor_gt 0.1565
_refine_ls_wR_factor_ref 0.1624
_reflns_number_gt 5090
_reflns_number_total 5622
_reflns_threshold_expression >2sigma(I)
_cod_data_source_file jo200174j_si_002.cif
_cod_data_source_block 3l55b
_cod_original_sg_symbol_H-M 'P 21'
_cod_database_code 4026382

loop_
_symmetry_equiv_pos_as_xyz
'x, y, z'
'-x, y+1/2, -z'

loop_
_atom_site_label
_atom_site_type_symbol
_atom_site_fract_x
_atom_site_fract_y
_atom_site_fract_z
_atom_site_U_iso_or_equiv
_atom_site_adp_type
_atom_site_occupancy
_atom_site_symmetry_multiplicity
_atom_site_calc_flag
_atom_site_refinement_flags
_atom_site_disorder_assembly
_atom_site_disorder_group
S1' S 0.7606(6) 0.5099(3) 0.4122(3) 0.0450(11) Uani 0.476(12) 1 d P A 2
S1 S 0.7156(4) 0.4700(4) 0.4428(3) 0.0485(19) Uani 0.524(12) 1 d P A 1
O1 O 0.5958(6) 0.2320(3) 0.1900(7) 0.140(3) Uani 1 1 d . . .
O2 O 0.5894(4) 0.2803(3) 0.0163(4) 0.0875(16) Uani 1 1 d . . .
H2 H 0.5488 0.3328 -0.0211 0.131 Uiso 1 1 d R . .
O3 O 0.9509(3) 0.31655(16) 0.1134(2) 0.0329(6) Uani 1 1 d . . .
O4 O 0.9203(3) 0.53094(16) -0.04925(19) 0.0258(5) Uani 1 1 d . . .
O5 O 0.7672(3) 0.46266(17) -0.2074(2) 0.0358(6) Uani 1 1 d . . .
O6 O 0.6481(3) 0.62907(17) 0.0186(2) 0.0307(5) Uani 1 1 d . . .
O7 O 0.7987(3) 0.75444(17) 0.0827(2) 0.0319(5) Uani 1 1 d . . .
N1 N 0.7777(3) 0.43143(19) 0.0985(3) 0.0284(6) Uani 1 1 d . . .
H1A H 0.7462 0.4863 0.0694 0.034 Uiso 1 1 calc R . .
N2 N 0.7990(3) 0.69653(18) -0.0947(2) 0.0233(6) Uani 1 1 d . . .
H2B H 0.8601 0.7435 -0.1022 0.028 Uiso 1 1 calc R . .
C1 C 0.6220(5) 0.2945(3) 0.1216(7) 0.079(2) Uani 1 1 d . . .
C2 C 0.6927(4) 0.3831(2) 0.1746(3) 0.0249(7) Uani 1 1 d . . .
H2A H 0.7673 0.3675 0.2499 0.030 Uiso 1 1 calc R . .
C3 C 0.5663(4) 0.4442(2) 0.2052(3) 0.0289(7) Uani 1 1 d . A .
H3A H 0.5029 0.4699 0.1313 0.035 Uiso 1 1 calc R . .
H3B H 0.4976 0.4056 0.2432 0.035 Uiso 1 1 calc R . .
C4 C 0.6299(5) 0.5237(3) 0.2875(4) 0.0483(11) Uani 1 1 d . . .
H4A H 0.5461 0.5682 0.2930 0.058 Uiso 1 1 calc R A 1
H4B H 0.7118 0.5572 0.2572 0.058 Uiso 1 1 calc R A 1
C5 C 0.5423(12) 0.4692(7) 0.4993(7) 0.047(2) Uani 0.524(12) 1 d P A 1
H5A H 0.5662 0.4486 0.5819 0.070 Uiso 0.524(12) 1 calc PR A 1
H5B H 0.4672 0.4265 0.4523 0.070 Uiso 0.524(12) 1 calc PR A 1
H5C H 0.4982 0.5319 0.4946 0.070 Uiso 0.524(12) 1 calc PR A 1
C5' C 0.648(2) 0.4367(11) 0.4888(9) 0.084(5) Uani 0.476(12) 1 d P A 2
H5'A H 0.7099 0.4213 0.5673 0.125 Uiso 0.476(12) 1 calc PR A 2
H5'B H 0.6202 0.3794 0.4435 0.125 Uiso 0.476(12) 1 calc PR A 2
H5'C H 0.5539 0.4694 0.4973 0.125 Uiso 0.476(12) 1 calc PR A 2
C6 C 0.9038(4) 0.3926(2) 0.0728(3) 0.0259(7) Uani 1 1 d . . .
C7 C 0.9920(4) 0.4433(2) -0.0080(3) 0.0276(7) Uani 1 1 d . . .
H7A H 0.9946 0.4031 -0.0781 0.033 Uiso 1 1 calc R . .
C8 C 1.1577(4) 0.4659(3) 0.0536(3) 0.0365(8) Uani 1 1 d . . .
H8A H 1.2077 0.4084 0.0902 0.044 Uiso 1 1 calc R . .
H8B H 1.2155 0.4865 -0.0066 0.044 Uiso 1 1 calc R . .
C9 C 1.1715(4) 0.5399(3) 0.1479(3) 0.0325(7) Uani 1 1 d . . .
C10 C 1.2045(5) 0.6310(3) 0.1216(4) 0.0463(10) Uani 1 1 d . . .
H10A H 1.2181 0.6462 0.0445 0.056 Uiso 1 1 calc R . .
C11 C 1.2176(5) 0.6998(3) 0.2071(5) 0.0589(13) Uani 1 1 d . . .
H11A H 1.2406 0.7618 0.1886 0.071 Uiso 1 1 calc R . .
C12 C 1.1971(6) 0.6779(3) 0.3195(5) 0.0612(14) Uani 1 1 d . . .
H12A H 1.2067 0.7248 0.3784 0.073 Uiso 1 1 calc R . .
C13 C 1.1630(6) 0.5886(4) 0.3457(5) 0.0607(13) Uani 1 1 d . . .
H13A H 1.1474 0.5738 0.4225 0.073 Uiso 1 1 calc R . .
C14 C 1.1509(5) 0.5193(3) 0.2602(4) 0.0464(10) Uani 1 1 d . . .
H14A H 1.1283 0.4573 0.2794 0.056 Uiso 1 1 calc R . .
C15 C 0.8133(4) 0.5308(2) -0.1510(3) 0.0256(7) Uani 1 1 d . . .
C16 C 0.7597(4) 0.6290(2) -0.1891(3) 0.0246(6) Uani 1 1 d . . .
H16A H 0.6444 0.6283 -0.2168 0.029 Uiso 1 1 calc R . .
C17 C 0.8325(5) 0.6582(2) -0.2928(3) 0.0346(8) Uani 1 1 d . . .
H17A H 0.9447 0.6691 -0.2626 0.042 Uiso 1 1 calc R . .
H17B H 0.8221 0.6061 -0.3498 0.042 Uiso 1 1 calc R . .
C18 C 0.7624(9) 0.7445(3) -0.3582(4) 0.075(2) Uani 1 1 d . . .
H18A H 0.7561 0.7936 -0.2982 0.090 Uiso 1 1 calc R . .
C19 C 0.5979(11) 0.7251(5) -0.4276(6) 0.131(4) Uani 1 1 d . . .
H19A H 0.5342 0.7024 -0.3735 0.196 Uiso 1 1 calc R . .
H19B H 0.6014 0.6779 -0.4881 0.196 Uiso 1 1 calc R . .
H19C H 0.5526 0.7824 -0.4657 0.196 Uiso 1 1 calc R . .
C20 C 0.8695(15) 0.7793(4) -0.4357(6) 0.147(5) Uani 1 1 d . . .
H20A H 0.8248 0.8350 -0.4783 0.221 Uiso 1 1 calc R . .
H20B H 0.8820 0.7310 -0.4926 0.221 Uiso 1 1 calc R . .
H20C H 0.9710 0.7945 -0.3862 0.221 Uiso 1 1 calc R . .
C21 C 0.7433(4) 0.6881(2) 0.0036(3) 0.0249(7) Uani 1 1 d . . .
C22 C 0.7487(5) 0.7532(3) 0.1944(3) 0.0362(8) Uani 1 1 d . . .
H22A H 0.8186 0.7137 0.2524 0.043 Uiso 1 1 calc R . .
H22B H 0.6420 0.7283 0.1834 0.043 Uiso 1 1 calc R . .
C23 C 0.7539(4) 0.8517(3) 0.2375(3) 0.0350(8) Uani 1 1 d . . .
C24 C 0.8876(4) 0.8907(3) 0.2973(3) 0.0344(8) Uani 1 1 d . . .
H24A H 0.9796 0.8544 0.3130 0.041 Uiso 1 1 calc R . .
C25 C 0.8941(5) 0.9814(3) 0.3360(3) 0.0400(9) Uani 1 1 d . . .
H25A H 0.9890 1.0056 0.3801 0.048 Uiso 1 1 calc R . .
C26 C 0.7682(6) 1.0358(3) 0.3119(5) 0.0633(14) Uani 1 1 d . . .
H26A H 0.7718 1.0980 0.3397 0.076 Uiso 1 1 calc R . .
C27 C 0.6338(7) 0.9991(5) 0.2461(11) 0.169(6) Uani 1 1 d . . .
H27A H 0.5451 1.0376 0.2226 0.203 Uiso 1 1 calc R . .
C28 C 0.6266(7) 0.9063(5) 0.2135(9) 0.135(4) Uani 1 1 d . . .
H28A H 0.5304 0.8807 0.1738 0.162 Uiso 1 1 calc R . .

loop_
_atom_site_aniso_label
_atom_site_aniso_U_11
_atom_site_aniso_U_22
_atom_site_aniso_U_33
_atom_site_aniso_U_23
_atom_site_aniso_U_13
_atom_site_aniso_U_12
S1' 0.0652(19) 0.0370(17) 0.0320(13) -0.0093(11) 0.0088(13) -0.0180(15)
S1 0.0422(16) 0.063(3) 0.0357(17) -0.021(2) -0.0013(12) 0.0019(18)
O1 0.089(3) 0.041(2) 0.277(9) 0.060(4) 0.012(4) -0.021(2)
O2 0.044(2) 0.107(3) 0.107(3) -0.078(3) 0.004(2) -0.010(2)
O3 0.0408(14) 0.0262(13) 0.0332(13) 0.0070(10) 0.0113(11) 0.0113(11)
O4 0.0298(12) 0.0228(11) 0.0268(11) 0.0027(9) 0.0106(9) 0.0060(9)
O5 0.0517(16) 0.0217(12) 0.0331(13) -0.0028(10) 0.0071(11) -0.0007(11)
O6 0.0314(13) 0.0253(12) 0.0388(13) -0.0042(10) 0.0150(11) -0.0048(10)
O7 0.0406(14) 0.0229(11) 0.0337(13) -0.0067(10) 0.0117(11) -0.0055(10)
N1 0.0390(16) 0.0182(13) 0.0328(15) 0.0048(11) 0.0182(13) 0.0054(12)
N2 0.0278(14) 0.0170(12) 0.0248(13) 0.0006(10) 0.0046(11) -0.0047(11)
C1 0.032(2) 0.035(3) 0.164(7) -0.039(3) 0.007(3) -0.0042(19)
C2 0.0281(17) 0.0225(15) 0.0233(16) 0.0033(13) 0.0037(13) -0.0022(13)
C3 0.0317(17) 0.0305(18) 0.0264(16) 0.0006(13) 0.0103(14) -0.0031(14)
C4 0.057(3) 0.043(2) 0.053(3) -0.018(2) 0.029(2) -0.014(2)
C5 0.054(6) 0.054(5) 0.033(4) -0.008(4) 0.011(4) -0.016(4)
C5' 0.132(14) 0.090(10) 0.028(5) 0.015(6) 0.015(7) -0.061(11)
C6 0.0344(18) 0.0216(15) 0.0220(15) -0.0019(13) 0.0067(13) 0.0017(13)
C7 0.0364(18) 0.0217(15) 0.0266(16) 0.0026(12) 0.0112(14) 0.0114(13)
C8 0.0328(19) 0.0354(19) 0.044(2) 0.0071(17) 0.0140(16) 0.0090(15)
C9 0.0266(17) 0.0269(17) 0.043(2) 0.0063(15) 0.0043(14) 0.0041(14)
C10 0.037(2) 0.034(2) 0.069(3) 0.013(2) 0.013(2) -0.0006(17)
C11 0.044(2) 0.029(2) 0.096(4) 0.003(2) -0.004(2) -0.0043(18)
C12 0.060(3) 0.043(3) 0.072(3) -0.021(2) -0.008(3) 0.003(2)
C13 0.068(3) 0.058(3) 0.051(3) -0.003(2) 0.002(2) -0.003(3)
C14 0.056(3) 0.036(2) 0.043(2) 0.0041(18) 0.0006(19) -0.0056(19)
C15 0.0280(16) 0.0243(16) 0.0280(16) 0.0007(13) 0.0139(13) 0.0010(13)
C16 0.0252(16) 0.0210(15) 0.0270(16) -0.0041(13) 0.0043(13) -0.0016(13)
C17 0.054(2) 0.0273(18) 0.0207(16) -0.0018(13) 0.0031(16) -0.0113(16)
C18 0.178(7) 0.0218(19) 0.0203(19) -0.0006(16) 0.012(3) 0.003(3)
C19 0.214(9) 0.066(4) 0.069(4) -0.015(3) -0.069(5) 0.073(5)
C20 0.362(15) 0.049(3) 0.049(3) -0.006(3) 0.083(6) -0.055(6)
C21 0.0220(15) 0.0167(14) 0.0341(17) -0.0012(13) 0.0015(13) 0.0052(12)
C22 0.050(2) 0.0312(18) 0.0284(18) -0.0052(15) 0.0107(17) 0.0027(17)
C23 0.038(2) 0.0284(18) 0.036(2) -0.0081(15) 0.0029(16) 0.0003(15)
C24 0.0318(18) 0.0325(19) 0.039(2) 0.0073(16) 0.0084(16) 0.0010(15)
C25 0.042(2) 0.037(2) 0.037(2) 0.0016(16) -0.0008(16) -0.0108(17)
C26 0.056(3) 0.039(2) 0.091(4) -0.037(3) 0.006(3) 0.002(2)
C27 0.042(3) 0.069(4) 0.365(15) -0.121(7) -0.030(5) 0.022(3)
C28 0.042(3) 0.070(4) 0.257(10) -0.096(6) -0.051(4) 0.018(3)

loop_
_atom_type_symbol
_atom_type_description
_atom_type_scat_dispersion_real
_atom_type_scat_dispersion_imag
_atom_type_scat_source
C C 0.0033 0.0016 'International Tables Vol C Tables 4.2.6.8 and 6.1.1.4'
H H 0.0000 0.0000 'International Tables Vol C Tables 4.2.6.8 and 6.1.1.4'
N N 0.0061 0.0033 'International Tables Vol C Tables 4.2.6.8 and 6.1.1.4'
O O 0.0106 0.0060 'International Tables Vol C Tables 4.2.6.8 and 6.1.1.4'
S S 0.1246 0.1234 'International Tables Vol C Tables 4.2.6.8 and 6.1.1.4'

loop_
_geom_angle_atom_site_label_1
_geom_angle_atom_site_label_2
_geom_angle_atom_site_label_3
_geom_angle
C4 S1' C5' 98.3(5)
C5 S1 C4 98.2(3)
C1 O2 H2 109.1
C15 O4 C7 117.7(3)
C21 O7 C22 117.6(3)
C6 N1 C2 119.7(3)
C6 N1 H1A 120.1
C2 N1 H1A 120.1
C21 N2 C16 120.6(3)
C21 N2 H2B 119.7
C16 N2 H2B 119.7
O2 C1 O1 118.6(5)
O2 C1 C2 123.3(6)
O1 C1 C2 118.1(7)
N1 C2 C1 112.7(4)
N1 C2 C3 111.1(3)
C1 C2 C3 109.1(3)
N1 C2 H2A 107.9
C1 C2 H2A 107.9
C3 C2 H2A 107.9
C4 C3 C2 113.0(3)
C4 C3 H3A 109.0
C2 C3 H3A 109.0
C4 C3 H3B 109.0
C2 C3 H3B 109.0
H3A C3 H3B 107.8
C3 C4 S1' 123.5(4)
C3 C4 S1 107.3(3)
S1' C4 S1 24.46(13)
C3 C4 H4A 110.3
S1' C4 H4A 114.4
S1 C4 H4A 110.3
C3 C4 H4B 110.3
S1' C4 H4B 86.6
S1 C4 H4B 110.3
H4A C4 H4B 108.5
S1 C5 H5A 109.5
S1 C5 H5B 109.5
H5A C5 H5B 109.5
S1 C5 H5C 109.5
H5A C5 H5C 109.5
H5B C5 H5C 109.5
S1' C5' H5'A 109.5
S1' C5' H5'B 109.5
H5'A C5' H5'B 109.5
S1' C5' H5'C 109.5
H5'A C5' H5'C 109.5
H5'B C5' H5'C 109.5
O3 C6 N1 121.3(3)
O3 C6 C7 119.1(3)
N1 C6 C7 119.6(3)
O4 C7 C8 106.2(3)
O4 C7 C6 112.1(3)
C8 C7 C6 112.3(3)
O4 C7 H7A 108.7
C8 C7 H7A 108.7
C6 C7 H7A 108.7
C9 C8 C7 114.4(3)
C9 C8 H8A 108.7
C7 C8 H8A 108.7
C9 C8 H8B 108.7
C7 C8 H8B 108.7
H8A C8 H8B 107.6
C14 C9 C10 118.8(4)
C14 C9 C8 121.4(3)
C10 C9 C8 119.8(4)
C11 C10 C9 120.6(4)
C11 C10 H10A 119.7
C9 C10 H10A 119.7
C12 C11 C10 119.8(4)
C12 C11 H11A 120.1
C10 C11 H11A 120.1
C13 C12 C11 120.0(5)
C13 C12 H12A 120.0
C11 C12 H12A 120.0
C12 C13 C14 120.2(5)
C12 C13 H13A 119.9
C14 C13 H13A 119.9
C9 C14 C13 120.5(4)
C9 C14 H14A 119.7
C13 C14 H14A 119.7
O5 C15 O4 124.8(3)
O5 C15 C16 123.4(3)
O4 C15 C16 111.7(3)
N2 C16 C15 113.2(3)
N2 C16 C17 109.4(3)
C15 C16 C17 109.0(3)
N2 C16 H16A 108.4
C15 C16 H16A 108.4
C17 C16 H16A 108.4
C18 C17 C16 114.9(4)
C18 C17 H17A 108.5
C16 C17 H17A 108.5
C18 C17 H17B 108.5
C16 C17 H17B 108.5
H17A C17 H17B 107.5
C20 C18 C17 109.0(6)
C20 C18 C19 113.0(6)
C17 C18 C19 110.7(4)
C20 C18 H18A 108.0
C17 C18 H18A 108.0
C19 C18 H18A 108.0
C18 C19 H19A 109.5
C18 C19 H19B 109.5
H19A C19 H19B 109.5
C18 C19 H19C 109.5
H19A C19 H19C 109.5
H19B C19 H19C 109.5
C18 C20 H20A 109.5
C18 C20 H20B 109.5
H20A C20 H20B 109.5
C18 C20 H20C 109.5
H20A C20 H20C 109.5
H20B C20 H20C 109.5
O6 C21 N2 124.4(3)
O6 C21 O7 123.9(3)
N2 C21 O7 111.7(3)
O7 C22 C23 106.9(3)
O7 C22 H22A 110.3
C23 C22 H22A 110.3
O7 C22 H22B 110.3
C23 C22 H22B 110.3
H22A C22 H22B 108.6
C28 C23 C24 117.3(4)
C28 C23 C22 121.1(4)
C24 C23 C22 121.6(3)
C23 C24 C25 122.1(4)
C23 C24 H24A 119.0
C25 C24 H24A 119.0
C26 C25 C24 120.7(4)
C26 C25 H25A 119.7
C24 C25 H25A 119.7
C25 C26 C27 118.1(4)
C25 C26 H26A 120.9
C27 C26 H26A 120.9
C26 C27 C28 120.5(6)
C26 C27 H27A 119.8
C28 C27 H27A 119.8
C23 C28 C27 121.1(5)
C23 C28 H28A 119.4
C27 C28 H28A 119.4

loop_
_geom_bond_atom_site_label_1
_geom_bond_atom_site_label_2
_geom_bond_distance
S1' C4 1.658(5)
S1' C5' 1.801(16)
S1 C5 1.782(10)
S1 C4 1.956(7)
O1 C1 1.251(9)
O2 C1 1.208(8)
O2 H2 0.9064
O3 C6 1.230(4)
O4 C15 1.344(4)
O4 C7 1.447(4)
O5 C15 1.202(4)
O6 C21 1.232(4)
O7 C21 1.341(4)
O7 C22 1.450(4)
N1 C6 1.331(4)
N1 C2 1.448(4)
N1 H1A 0.8800
N2 C21 1.334(4)
N2 C16 1.448(4)
N2 H2B 0.8800
C1 C2 1.493(5)
C2 C3 1.519(5)
C2 H2A 1.0000
C3 C4 1.519(5)
C3 H3A 0.9900
C3 H3B 0.9900
C4 H4A 0.9900
C4 H4B 0.9900
C5 H5A 0.9800
C5 H5B 0.9800
C5 H5C 0.9800
C5' H5'A 0.9800
C5' H5'B 0.9800
C5' H5'C 0.9800
C6 C7 1.521(5)
C7 C8 1.520(5)
C7 H7A 1.0000
C8 C9 1.511(5)
C8 H8A 0.9900
C8 H8B 0.9900
C9 C14 1.381(6)
C9 C10 1.391(5)
C10 C11 1.387(7)
C10 H10A 0.9500
C11 C12 1.386(8)
C11 H11A 0.9500
C12 C13 1.369(7)
C12 H12A 0.9500
C13 C14 1.393(7)
C13 H13A 0.9500
C14 H14A 0.9500
C15 C16 1.526(5)
C16 C17 1.532(5)
C16 H16A 1.0000
C17 C18 1.518(6)
C17 H17A 0.9900
C17 H17B 0.9900
C18 C20 1.516(10)
C18 C19 1.529(11)
C18 H18A 1.0000
C19 H19A 0.9800
C19 H19B 0.9800
C19 H19C 0.9800
C20 H20A 0.9800
C20 H20B 0.9800
C20 H20C 0.9800
C22 C23 1.500(5)
C22 H22A 0.9900
C22 H22B 0.9900
C23 C28 1.351(7)
C23 C24 1.357(5)
C24 C25 1.377(5)
C24 H24A 0.9500
C25 C26 1.339(6)
C25 H25A 0.9500
C26 C27 1.373(8)
C26 H26A 0.9500
C27 C28 1.386(8)
C27 H27A 0.9500
C28 H28A 0.9500
